data_2209642
loop_
_publ_author_name
'Liu, Yu-Xiu'
'Zhao, Qi-Qi'
'Song, Hai-Bin'
'Wang, Qing-Min'
'Huang, Run-Qiu'

_publ_section_title
;
 Ethyl 2-ethoxy-1,6-dihydropyrimidine-5-carboxylate
;
_journal_coeditor_code SA2006
_journal_issue 7
_journal_name_full 'Acta Crystallographica Section E'
_journal_page_first o2599
_journal_page_last o2600
_journal_paper_doi 10.1107/S1600536806020411
_journal_volume 62
_journal_year 2006
_chemical_formula_iupac 'C9 H14 N2 O3'
_chemical_formula_moiety 'C9 H14 N2 O3'
_chemical_formula_sum 'C9 H14 N2 O3'
_chemical_formula_weight 198.22
_chemical_melting_point .126E-125
_chemical_name_systematic
;
ethyl 2-ethoxy-1,6-dihydropyrimidine-5-carboxylate
;
_space_group_IT_number 14
_symmetry_cell_setting monoclinic
_symmetry_space_group_name_Hall '-P 2ybc'
_symmetry_space_group_name_H-M 'P 1 21/c 1'
_atom_sites_solution_hydrogens geom
_atom_sites_solution_primary direct
_atom_sites_solution_secondary difmap
_cell_angle_alpha 90.00
_cell_angle_beta 102.290(11)
_cell_angle_gamma 90.00
_cell_formula_units_Z 4
_cell_length_a 13.131(8)
_cell_length_b 10.194(7)
_cell_length_c 7.940(5)
_cell_measurement_reflns_used 1430
_cell_measurement_temperature 294(2)
_cell_measurement_theta_max 23.57
_cell_measurement_theta_min 2.55
_cell_volume 1038.5(12)
_computing_cell_refinement 'SAINT (Bruker, 1999)'
_computing_data_collection 'SMART (Bruker, 1998)'
_computing_data_reduction SAINT
_computing_molecular_graphics 'SHELXTL (Bruker, 1999)'
_computing_publication_material SHELXTL
_computing_structure_refinement 'SHELXL97 (Sheldrick, 1997)'
_computing_structure_solution 'SHELXS97 (Sheldrick, 1997)'
_diffrn_ambient_temperature 294(2)
_diffrn_measured_fraction_theta_full 0.996
_diffrn_measured_fraction_theta_max 0.996
_diffrn_measurement_device_type 'Bruker SMART CCD area-detector'
_diffrn_measurement_method '\f and \w'
_diffrn_radiation_monochromator graphite
_diffrn_radiation_source 'fine-focus sealed tube'
_diffrn_radiation_type MoK\a
_diffrn_radiation_wavelength 0.71073
_diffrn_reflns_av_R_equivalents 0.0331
_diffrn_reflns_av_sigmaI/netI 0.0402
_diffrn_reflns_limit_h_max 16
_diffrn_reflns_limit_h_min -16
_diffrn_reflns_limit_k_max 12
_diffrn_reflns_limit_k_min -8
_diffrn_reflns_limit_l_max 8
_diffrn_reflns_limit_l_min -9
_diffrn_reflns_number 5607
_diffrn_reflns_theta_full 26.27
_diffrn_reflns_theta_max 26.27
_diffrn_reflns_theta_min 1.59
_diffrn_standards_decay_% 0
_diffrn_standards_interval_count 0
_diffrn_standards_interval_time 0
_diffrn_standards_number 0
_exptl_absorpt_coefficient_mu 0.096
_exptl_absorpt_correction_T_max 0.985
_exptl_absorpt_correction_T_min 0.960
_exptl_absorpt_correction_type multi-scan
_exptl_absorpt_process_details '(SADABS; Sheldrick, 1996)'
_exptl_crystal_colour colourless
_exptl_crystal_density_diffrn 1.268
_exptl_crystal_density_method 'not measured'
_exptl_crystal_description prism
_exptl_crystal_F_000 424
_exptl_crystal_size_max 0.40
_exptl_crystal_size_mid 0.18
_exptl_crystal_size_min 0.16
_refine_diff_density_max 0.190
_refine_diff_density_min -0.200
_refine_ls_extinction_method none
_refine_ls_goodness_of_fit_ref 0.992
_refine_ls_hydrogen_treatment mixed
_refine_ls_matrix_type full
_refine_ls_number_parameters 133
_refine_ls_number_reflns 2089
_refine_ls_number_restraints 0
_refine_ls_restrained_S_all 0.992
_refine_ls_R_factor_all 0.0985
_refine_ls_R_factor_gt 0.0452
_refine_ls_shift/su_max 0.000
_refine_ls_shift/su_mean 0.000
_refine_ls_structure_factor_coef Fsqd
_refine_ls_weighting_details 'calc w=1/[\s^2^(Fo^2^)+(0.0671P)^2^+0.1799P] where P=(Fo^2^+2Fc^2^)/3'
_refine_ls_weighting_scheme calc
_refine_ls_wR_factor_gt 0.1131
_refine_ls_wR_factor_ref 0.1411
_reflns_number_gt 1155
_reflns_number_total 2089
_reflns_threshold_expression I>2\s(I)
_cod_data_source_file sa2006.cif
_cod_data_source_block I
_cod_original_cell_volume 1038.5(11)
_cod_original_sg_symbol_H-M P21/c
_cod_database_code 2209642
_cod_database_fobs_code 2209642

loop_
_symmetry_equiv_pos_as_xyz
'x, y, z'
'-x, y+1/2, -z+1/2'
'-x, -y, -z'
'x, -y-1/2, z-1/2'

loop_
_atom_site_type_symbol
_atom_site_label
_atom_site_fract_x
_atom_site_fract_y
_atom_site_fract_z
_atom_site_U_iso_or_equiv
_atom_site_adp_type
_atom_site_calc_flag
_atom_site_refinement_flags
_atom_site_occupancy
N N1 0.43750(13) 0.77096(18) 0.2845(2) 0.0498(5) Uani d . 1
H H1A 0.4635(15) 0.849(2) 0.270(3) 0.052(6) Uiso d . 1
N N2 0.46675(12) 0.54224(17) 0.2627(2) 0.0478(5) Uani d . 1
O O1 0.58326(10) 0.69990(14) 0.21411(19) 0.0522(4) Uani d . 1
O O2 0.17464(13) 0.48108(17) 0.4097(2) 0.0763(6) Uani d . 1
O O3 0.15026(10) 0.70030(15) 0.40197(19) 0.0556(5) Uani d . 1
C C1 0.49295(15) 0.6647(2) 0.2549(3) 0.0428(5) Uani d . 1
C C2 0.37017(16) 0.5208(2) 0.3105(3) 0.0516(6) Uani d . 1
H H2 0.3494 0.4349 0.3237 0.062 Uiso calc R 1
C C3 0.30521(14) 0.6217(2) 0.3385(3) 0.0418(5) Uani d . 1
C C4 0.33564(15) 0.7587(2) 0.3228(3) 0.0483(6) Uani d . 1
H H4A 0.2849 0.8006 0.2320 0.058 Uiso calc R 1
H H4B 0.3349 0.8042 0.4298 0.058 Uiso calc R 1
C C5 0.20559(16) 0.5908(2) 0.3861(3) 0.0496(6) Uani d . 1
C C6 0.05213(16) 0.6819(3) 0.4569(3) 0.0669(7) Uani d . 1
H H6A 0.0648 0.6423 0.5706 0.080 Uiso calc R 1
H H6B 0.0065 0.6245 0.3771 0.080 Uiso calc R 1
C C7 0.0026(2) 0.8132(3) 0.4608(4) 0.0830(9) Uani d . 1
H H7A 0.0502 0.8711 0.5340 0.124 Uiso calc R 1
H H7B -0.0598 0.8045 0.5046 0.124 Uiso calc R 1
H H7C -0.0144 0.8487 0.3462 0.124 Uiso calc R 1
C C8 0.65041(16) 0.5946(2) 0.1794(3) 0.0528(6) Uani d . 1
H H8A 0.6144 0.5425 0.0827 0.063 Uiso calc R 1
H H8B 0.6689 0.5378 0.2793 0.063 Uiso calc R 1
C C9 0.74703(18) 0.6544(3) 0.1386(4) 0.0789(8) Uani d . 1
H H9A 0.7279 0.7122 0.0416 0.118 Uiso calc R 1
H H9B 0.7913 0.5861 0.1116 0.118 Uiso calc R 1
H H9C 0.7835 0.7030 0.2366 0.118 Uiso calc R 1

loop_
_atom_site_aniso_label
_atom_site_aniso_U_11
_atom_site_aniso_U_22
_atom_site_aniso_U_33
_atom_site_aniso_U_12
_atom_site_aniso_U_13
_atom_site_aniso_U_23
N1 0.0391(10) 0.0322(10) 0.0820(14) -0.0027(8) 0.0215(9) -0.0021(9)
N2 0.0387(9) 0.0366(11) 0.0715(12) -0.0004(8) 0.0194(9) -0.0016(9)
O1 0.0379(8) 0.0383(8) 0.0851(11) -0.0005(6) 0.0238(7) -0.0006(8)
O2 0.0584(10) 0.0520(12) 0.1290(16) -0.0070(9) 0.0436(10) 0.0047(10)
O3 0.0402(8) 0.0543(10) 0.0782(11) 0.0029(7) 0.0258(8) -0.0008(8)
C1 0.0331(10) 0.0418(13) 0.0540(12) -0.0009(10) 0.0102(9) -0.0006(10)
C2 0.0428(12) 0.0395(13) 0.0761(16) -0.0018(10) 0.0208(11) 0.0001(11)
C3 0.0350(10) 0.0389(12) 0.0517(12) -0.0007(9) 0.0099(9) -0.0002(10)
C4 0.0417(12) 0.0500(14) 0.0539(13) -0.0013(10) 0.0117(10) -0.0018(11)
C5 0.0393(12) 0.0514(15) 0.0589(14) 0.0003(11) 0.0124(10) -0.0016(12)
C6 0.0457(13) 0.0797(19) 0.0832(18) 0.0018(13) 0.0314(12) 0.0010(14)
C7 0.0620(16) 0.096(2) 0.097(2) 0.0240(15) 0.0309(15) -0.0059(17)
C8 0.0405(11) 0.0447(14) 0.0772(16) 0.0034(10) 0.0217(11) -0.0010(12)
C9 0.0566(15) 0.0658(18) 0.126(2) -0.0025(13) 0.0451(16) -0.0025(16)

loop_
_atom_type_symbol
_atom_type_description
_atom_type_scat_dispersion_real
_atom_type_scat_dispersion_imag
_atom_type_scat_source
C C 0.0033 0.0016 'International Tables Vol C Tables 4.2.6.8 and 6.1.1.4'
H H 0.0000 0.0000 'International Tables Vol C Tables 4.2.6.8 and 6.1.1.4'
N N 0.0061 0.0033 'International Tables Vol C Tables 4.2.6.8 and 6.1.1.4'
O O 0.0106 0.0060 'International Tables Vol C Tables 4.2.6.8 and 6.1.1.4'

loop_
_geom_angle_atom_site_label_1
_geom_angle_atom_site_label_2
_geom_angle_atom_site_label_3
_geom_angle
C1 N1 C4 121.71(19)
C1 N1 H1A 117.6(13)
C4 N1 H1A 120.5(13)
C1 N2 C2 114.96(18)
C1 O1 C8 116.82(16)
C5 O3 C6 116.65(19)
N2 C1 O1 121.62(18)
N2 C1 N1 127.08(19)
O1 C1 N1 111.30(18)
C3 C2 N2 123.12(19)
C3 C2 H2 118.4
N2 C2 H2 118.4
C2 C3 C4 120.38(19)
C2 C3 C5 119.7(2)
C4 C3 C5 119.95(18)
N1 C4 C3 112.56(18)
N1 C4 H4A 109.1
C3 C4 H4A 109.1
N1 C4 H4B 109.1
C3 C4 H4B 109.1
H4A C4 H4B 107.8
O2 C5 O3 122.7(2)
O2 C5 C3 125.4(2)
O3 C5 C3 111.9(2)
O3 C6 C7 107.9(2)
O3 C6 H6A 110.1
C7 C6 H6A 110.1
O3 C6 H6B 110.1
C7 C6 H6B 110.1
H6A C6 H6B 108.4
C6 C7 H7A 109.5
C6 C7 H7B 109.5
H7A C7 H7B 109.5
C6 C7 H7C 109.5
H7A C7 H7C 109.5
H7B C7 H7C 109.5
O1 C8 C9 108.40(19)
O1 C8 H8A 110.0
C9 C8 H8A 110.0
O1 C8 H8B 110.0
C9 C8 H8B 110.0
H8A C8 H8B 108.4
C8 C9 H9A 109.5
C8 C9 H9B 109.5
H9A C9 H9B 109.5
C8 C9 H9C 109.5
H9A C9 H9C 109.5
H9B C9 H9C 109.5

loop_
_geom_bond_atom_site_label_1
_geom_bond_atom_site_label_2
_geom_bond_distance
_geom_bond_publ_flag
N1 C1 1.353(3) yes
N1 C4 1.439(3) yes
N1 H1A 0.89(2) ?
N2 C1 1.300(3) yes
N2 C2 1.416(3) yes
O1 C1 1.343(2) yes
O1 C8 1.452(3) yes
O2 C5 1.219(3) ?
O3 C5 1.352(3) ?
O3 C6 1.458(2) ?
C2 C3 1.384(3) ?
C2 H2 0.9300 ?
C3 C4 1.465(3) yes
C3 C5 1.471(3) yes
C4 H4A 0.9700 ?
C4 H4B 0.9700 ?
C6 C7 1.491(4) ?
C6 H6A 0.9700 ?
C6 H6B 0.9700 ?
C7 H7A 0.9600 ?
C7 H7B 0.9600 ?
C7 H7C 0.9600 ?
C8 C9 1.504(3) ?
C8 H8A 0.9700 ?
C8 H8B 0.9700 ?
C9 H9A 0.9600 ?
C9 H9B 0.9600 ?
C9 H9C 0.9600 ?

loop_
_geom_hbond_atom_site_label_D
_geom_hbond_atom_site_label_H
_geom_hbond_atom_site_label_A
_geom_hbond_site_symmetry_A
_geom_hbond_distance_DH
_geom_hbond_distance_HA
_geom_hbond_distance_DA
_geom_hbond_angle_DHA
_geom_hbond_publ_flag
N1 H1A N2 2_655 0.89(2) 2.21(2) 3.094(3) 178.2(19) yes

loop_
_geom_torsion_atom_site_label_1
_geom_torsion_atom_site_label_2
_geom_torsion_atom_site_label_3
_geom_torsion_atom_site_label_4
_geom_torsion
_geom_torsion_publ_flag
C2 N2 C1 O1 178.87(18) ?
C2 N2 C1 N1 -1.2(3) ?
C8 O1 C1 N2 -0.1(3) ?
C8 O1 C1 N1 179.91(18) ?
C4 N1 C1 N2 -2.9(3) yes
C4 N1 C1 O1 177.11(18) yes
C1 N2 C2 C3 3.2(3) yes
N2 C2 C3 C4 -1.3(3) ?
N2 C2 C3 C5 179.35(19) ?
C1 N1 C4 C3 4.5(3) yes
C2 C3 C4 N1 -2.5(3) yes
C5 C3 C4 N1 176.90(17) yes
C6 O3 C5 O2 2.6(3) ?
C6 O3 C5 C3 -177.16(17) ?
C2 C3 C5 O2 2.6(3) ?
C4 C3 C5 O2 -176.8(2) ?
C2 C3 C5 O3 -177.61(19) ?
C4 C3 C5 O3 3.0(3) ?
C5 O3 C6 C7 -178.3(2) ?
C1 O1 C8 C9 -179.40(19) ?

loop_
_cod_related_entry_id
_cod_related_entry_database
_cod_related_entry_code
1 ChemSpider 21127885
